data_7704747
loop_
_publ_author_name
'Gericke, Robert'
'Wagler, J\"org'

_publ_section_title
;
 (2-Pyridyloxy)arsines as ligands in transition metal chemistry: a
 stepwise As(iii) \\rightarrow As(ii) \\rightarrow As(i) reduction.
;
_journal_issue 29
_journal_name_full 'Dalton transactions (Cambridge, England : 2003)'
_journal_page_first 10042
_journal_page_last 10051
_journal_paper_doi 10.1039/d0dt01538e
_journal_volume 49
_journal_year 2020
_chemical_formula_moiety 'C15 H12 As N3 O3'
_chemical_formula_sum 'C15 H12 As N3 O3'
_chemical_formula_weight 357.20
_space_group_crystal_system monoclinic
_space_group_IT_number 15
_space_group_name_Hall '-C 2yc'
_space_group_name_H-M_alt 'C 1 2/c 1'
_atom_sites_solution_hydrogens geom
_audit_creation_method SHELXL-2013
_audit_update_record
;
2020-04-04 deposited with the CCDC.	2020-07-03 downloaded from the CCDC.
;
_cell_angle_alpha 90
_cell_angle_beta 108.146(3)
_cell_angle_gamma 90
_cell_formula_units_Z 8
_cell_length_a 32.4502(12)
_cell_length_b 7.2230(3)
_cell_length_c 13.5042(5)
_cell_measurement_reflns_used 16046
_cell_measurement_temperature 200(2)
_cell_measurement_theta_max 27.35
_cell_measurement_theta_min 1.32
_cell_volume 3007.8(2)
_computing_cell_refinement 'STOE X-AREA'
_computing_data_collection 'STOE X-AREA'
_computing_data_reduction 'STOE X-RED'
_computing_molecular_graphics 'ORTEP32 (Farugia)'
_computing_publication_material 'Ciftab (Sheldrick)'
_computing_structure_refinement 'SHELXL-2013 (Sheldrick, 2013)'
_computing_structure_solution 'SHELXS-97 (Sheldrick, 2008)'
_diffrn_ambient_temperature 200(2)
_diffrn_measured_fraction_theta_full 0.997
_diffrn_measured_fraction_theta_max 0.997
_diffrn_measurement_device_type 'Stoe IPDS-2T'
_diffrn_measurement_method 'omega scans'
_diffrn_radiation_monochromator graphite
_diffrn_radiation_source 'fine-focus sealed tube'
_diffrn_radiation_type MoK\a
_diffrn_radiation_wavelength 0.71073
_diffrn_reflns_av_R_equivalents 0.0428
_diffrn_reflns_av_unetI/netI 0.0206
_diffrn_reflns_Laue_measured_fraction_full 0.997
_diffrn_reflns_Laue_measured_fraction_max 0.997
_diffrn_reflns_limit_h_max 41
_diffrn_reflns_limit_h_min -40
_diffrn_reflns_limit_k_max 9
_diffrn_reflns_limit_k_min -9
_diffrn_reflns_limit_l_max 17
_diffrn_reflns_limit_l_min -17
_diffrn_reflns_number 19975
_diffrn_reflns_point_group_measured_fraction_full 0.997
_diffrn_reflns_point_group_measured_fraction_max 0.997
_diffrn_reflns_theta_full 27.173
_diffrn_reflns_theta_max 27.173
_diffrn_reflns_theta_min 1.321
_exptl_absorpt_coefficient_mu 2.276
_exptl_absorpt_correction_T_max 0.6582
_exptl_absorpt_correction_T_min 0.5424
_exptl_absorpt_correction_type integration
_exptl_absorpt_process_details XShape
_exptl_crystal_colour colourless
_exptl_crystal_density_diffrn 1.578
_exptl_crystal_description polyeder
_exptl_crystal_F_000 1440
_exptl_crystal_size_max 0.400
_exptl_crystal_size_mid 0.350
_exptl_crystal_size_min 0.300
_refine_diff_density_max 0.215
_refine_diff_density_min -0.368
_refine_diff_density_rms 0.055
_refine_ls_extinction_method none
_refine_ls_goodness_of_fit_ref 1.256
_refine_ls_hydrogen_treatment constr
_refine_ls_matrix_type full
_refine_ls_number_parameters 296
_refine_ls_number_reflns 3338
_refine_ls_number_restraints 36
_refine_ls_restrained_S_all 1.249
_refine_ls_R_factor_all 0.0534
_refine_ls_R_factor_gt 0.0468
_refine_ls_shift/su_max 0.013
_refine_ls_shift/su_mean 0.002
_refine_ls_structure_factor_coef Fsqd
_refine_ls_weighting_details 'w=1/[\s^2^(Fo^2^)+(0.0127P)^2^+7.7496P] where P=(Fo^2^+2Fc^2^)/3'
_refine_ls_weighting_scheme calc
_refine_ls_wR_factor_gt 0.0933
_refine_ls_wR_factor_ref 0.0954
_reflns_Friedel_coverage 0.000
_reflns_number_gt 3005
_reflns_number_total 3338
_reflns_threshold_expression 'I > 2\s(I)'
_cod_data_source_file d0dt01538e2.cif
_cod_data_source_block RGP09802
_cod_depositor_comments 'Adding full bibliography for 7704746--7704751.cif.'
_cod_original_sg_symbol_H-M 'C 2/c'
_cod_database_code 7704747
_shelx_space_group_comment
;
The symmetry employed for this shelxl refinement is uniquely defined
by the following loop, which should always be used as a source of
symmetry information in preference to the above space-group names.
They are only intended as comments.
;
_shelx_estimated_absorpt_t_min 0.463
_shelx_estimated_absorpt_t_max 0.548
_shelxl_version_number 2013-4

loop_
_space_group_symop_operation_xyz
'x, y, z'
'-x, y, -z+1/2'
'x+1/2, y+1/2, z'
'-x+1/2, y+1/2, -z+1/2'
'-x, -y, -z'
'x, -y, z-1/2'
'-x+1/2, -y+1/2, -z'
'x+1/2, -y+1/2, z-1/2'

loop_
_atom_site_label
_atom_site_type_symbol
_atom_site_fract_x
_atom_site_fract_y
_atom_site_fract_z
_atom_site_U_iso_or_equiv
_atom_site_adp_type
_atom_site_occupancy
_atom_site_site_symmetry_order
_atom_site_calc_flag
_atom_site_refinement_flags_posn
_atom_site_refinement_flags_adp
_atom_site_refinement_flags_occupancy
_atom_site_disorder_assembly
_atom_site_disorder_group
As1 As 0.11817(2) 0.03868(14) 0.26837(8) 0.03496(19) Uani 0.649(3) 1 d . . P A 1
O1 O 0.06482(10) 0.1062(5) 0.1857(2) 0.0455(8) Uani 0.649(3) 1 d . . P A 1
O2 O 0.13852(9) 0.0094(4) 0.1574(2) 0.0390(8) Uani 0.649(3) 1 d . . P A 1
O3 O 0.13506(10) 0.2811(4) 0.2779(2) 0.0380(7) Uani 0.649(3) 1 d . . P A 1
N1 N 0.05636(14) -0.2055(7) 0.1733(4) 0.0536(12) Uani 0.649(3) 1 d D . P A 1
C1 C 0.03827(14) -0.0422(7) 0.1595(4) 0.0408(12) Uani 0.649(3) 1 d D . P A 1
C2 C -0.00679(16) -0.0160(9) 0.1188(5) 0.0538(15) Uani 0.649(3) 1 d D . P A 1
H2 H -0.0193 0.1042 0.1112 0.065 Uiso 0.649(3) 1 calc R U P A 1
C3 C -0.03181(16) -0.1710(9) 0.0905(5) 0.0573(16) Uani 0.649(3) 1 d D . P A 1
H3 H -0.0623 -0.1597 0.0602 0.069 Uiso 0.649(3) 1 calc R U P A 1
C4 C -0.0126(2) -0.3458(10) 0.1060(6) 0.071(2) Uani 0.649(3) 1 d D . P A 1
H4 H -0.0299 -0.4541 0.0867 0.086 Uiso 0.649(3) 1 calc R U P A 1
C5 C 0.0320(2) -0.3592(9) 0.1501(6) 0.0688(18) Uani 0.649(3) 1 d D . P A 1
H5 H 0.0453 -0.4775 0.1639 0.083 Uiso 0.649(3) 1 calc R U P A 1
N2 N 0.20132(14) -0.0380(8) 0.2875(3) 0.0424(10) Uani 0.649(3) 1 d D . P A 1
C6 C 0.18124(15) -0.0324(8) 0.1861(4) 0.0379(12) Uani 0.649(3) 1 d D . P A 1
C7 C 0.20142(18) -0.0636(11) 0.1117(4) 0.0426(13) Uani 0.649(3) 1 d D . P A 1
H7 H 0.1858 -0.0621 0.0394 0.051 Uiso 0.649(3) 1 calc R U P A 1
C8 C 0.2463(2) -0.0976(14) 0.1480(5) 0.0517(17) Uani 0.649(3) 1 d D . P A 1
H8 H 0.2621 -0.1166 0.1002 0.062 Uiso 0.649(3) 1 calc R U P A 1
C9 C 0.26703(19) -0.1031(14) 0.2536(5) 0.0485(17) Uani 0.649(3) 1 d D . P A 1
H9 H 0.2973 -0.1270 0.2800 0.058 Uiso 0.649(3) 1 calc R U P A 1
C10 C 0.2438(2) -0.074(2) 0.3188(5) 0.0506(16) Uani 0.649(3) 1 d D . P A 1
H10 H 0.2585 -0.0796 0.3916 0.061 Uiso 0.649(3) 1 calc R U P A 1
N3 N 0.1136(3) 0.2733(9) 0.4196(6) 0.0421(13) Uani 0.649(3) 1 d D . P A 1
C11 C 0.1318(3) 0.3766(13) 0.3647(7) 0.0428(17) Uani 0.649(3) 1 d D . P A 1
C12 C 0.1473(3) 0.5612(11) 0.3978(5) 0.0520(18) Uani 0.649(3) 1 d D . P A 1
H12 H 0.1612 0.6359 0.3597 0.062 Uiso 0.649(3) 1 calc R U P A 1
C13 C 0.1406(2) 0.6210(8) 0.4873(5) 0.0512(17) Uani 0.649(3) 1 d D . P A 1
H13 H 0.1493 0.7422 0.5125 0.061 Uiso 0.649(3) 1 calc R U P A 1
C14 C 0.1215(2) 0.5070(9) 0.5408(4) 0.0464(14) Uani 0.649(3) 1 d D . P A 1
H14 H 0.1169 0.5474 0.6034 0.056 Uiso 0.649(3) 1 calc R U P A 1
C15 C 0.1091(3) 0.3323(9) 0.5023(6) 0.0454(15) Uani 0.649(3) 1 d D . P A 1
H15 H 0.0965 0.2527 0.5407 0.054 Uiso 0.649(3) 1 calc R U P A 1
As1B As 0.12023(5) 0.0925(3) 0.23861(13) 0.0355(3) Uani 0.351(3) 1 d . . P A 2
O1B O 0.09535(18) -0.1359(8) 0.2203(4) 0.0433(15) Uani 0.351(3) 1 d . . P A 2
O2B O 0.17305(18) -0.0055(8) 0.3099(4) 0.0372(13) Uani 0.351(3) 1 d . . P A 2
O3B O 0.10921(18) 0.1215(7) 0.3617(4) 0.0365(13) Uani 0.351(3) 1 d . . P A 2
N1B N 0.0340(2) 0.0413(9) 0.1602(8) 0.0421(9) Uani 0.351(3) 1 d D . P A 2
C1B C 0.0499(2) -0.1261(10) 0.1706(12) 0.0421(9) Uani 0.351(3) 1 d D . P A 2
C2B C 0.0241(3) -0.2846(11) 0.1376(9) 0.0421(9) Uani 0.351(3) 1 d D . P A 2
H2B H 0.0367 -0.4044 0.1416 0.051 Uiso 0.351(3) 1 calc R U P A 2
C3B C -0.0197(2) -0.2586(9) 0.0995(10) 0.0421(9) Uani 0.351(3) 1 d D . P A 2
H3B H -0.0386 -0.3624 0.0827 0.051 Uiso 0.351(3) 1 calc R U P A 2
C4B C -0.0367(2) -0.0798(11) 0.0852(8) 0.0421(9) Uani 0.351(3) 1 d D . P A 2
H4B H -0.0669 -0.0604 0.0539 0.051 Uiso 0.351(3) 1 calc R U P A 2
C5B C -0.0088(3) 0.0693(11) 0.1175(10) 0.0421(9) Uani 0.351(3) 1 d D . P A 2
H5B H -0.0200 0.1918 0.1094 0.051 Uiso 0.351(3) 1 calc R U P A 2
N2B N 0.1818(3) -0.0275(18) 0.1488(6) 0.0421(9) Uani 0.351(3) 1 d D . P A 2
C6B C 0.2006(3) -0.035(2) 0.2508(5) 0.0421(9) Uani 0.351(3) 1 d D . P A 2
C7B C 0.2442(4) -0.067(4) 0.2975(7) 0.0421(9) Uani 0.351(3) 1 d D . P A 2
H7B H 0.2565 -0.0747 0.3711 0.051 Uiso 0.351(3) 1 calc R U P A 2
C8B C 0.2697(3) -0.087(3) 0.2309(8) 0.0421(9) Uani 0.351(3) 1 d D . P A 2
H8B H 0.3003 -0.1006 0.2587 0.051 Uiso 0.351(3) 1 calc R U P A 2
C9B C 0.2497(3) -0.088(3) 0.1249(8) 0.0421(9) Uani 0.351(3) 1 d D . P A 2
H9B H 0.2659 -0.1105 0.0784 0.051 Uiso 0.351(3) 1 calc R U P A 2
C10B C 0.2069(3) -0.056(3) 0.0882(7) 0.0421(9) Uani 0.351(3) 1 d D . P A 2
H10B H 0.1936 -0.0527 0.0149 0.051 Uiso 0.351(3) 1 calc R U P A 2
N3B N 0.1375(6) 0.387(2) 0.3553(11) 0.0421(9) Uani 0.351(3) 1 d D . P A 2
C11B C 0.1196(7) 0.2952(17) 0.4155(13) 0.0421(9) Uani 0.351(3) 1 d D . P A 2
C12B C 0.1145(6) 0.3772(19) 0.5086(11) 0.0421(9) Uani 0.351(3) 1 d D . P A 2
H12B H 0.1017 0.3122 0.5527 0.051 Uiso 0.351(3) 1 calc R U P A 2
C13B C 0.1294(5) 0.5541(16) 0.5289(8) 0.0421(9) Uani 0.351(3) 1 d D . P A 2
H13B H 0.1280 0.6149 0.5902 0.051 Uiso 0.351(3) 1 calc R U P A 2
C14B C 0.1462(5) 0.6440(15) 0.4614(9) 0.0421(9) Uani 0.351(3) 1 d D . P A 2
H14B H 0.1567 0.7673 0.4750 0.051 Uiso 0.351(3) 1 calc R U P A 2
C15B C 0.1478(7) 0.553(2) 0.3733(11) 0.0421(9) Uani 0.351(3) 1 d D . P A 2
H15B H 0.1573 0.6191 0.3237 0.051 Uiso 0.351(3) 1 calc R U P A 2

loop_
_atom_site_aniso_label
_atom_site_aniso_U_11
_atom_site_aniso_U_22
_atom_site_aniso_U_33
_atom_site_aniso_U_23
_atom_site_aniso_U_13
_atom_site_aniso_U_12
As1 0.0358(3) 0.0349(4) 0.0336(4) -0.0026(3) 0.0100(3) -0.0050(3)
O1 0.0350(16) 0.059(2) 0.0428(17) -0.0034(15) 0.0123(14) -0.0004(15)
O2 0.0309(14) 0.051(2) 0.0346(15) -0.0074(13) 0.0090(12) 0.0007(13)
O3 0.0494(17) 0.0325(16) 0.0350(15) 0.0012(12) 0.0173(13) -0.0050(13)
N1 0.047(3) 0.071(3) 0.049(2) -0.014(3) 0.025(2) -0.013(2)
C1 0.038(2) 0.061(4) 0.030(2) -0.013(3) 0.019(2) -0.011(3)
C2 0.039(3) 0.086(4) 0.039(2) -0.008(3) 0.016(2) -0.007(3)
C3 0.038(3) 0.082(5) 0.052(3) -0.005(4) 0.014(3) -0.011(3)
C4 0.063(4) 0.087(5) 0.071(4) -0.029(4) 0.029(3) -0.031(4)
C5 0.065(4) 0.068(4) 0.076(5) -0.014(4) 0.027(3) -0.016(3)
N2 0.040(2) 0.035(2) 0.050(2) 0.001(3) 0.011(2) -0.0017(17)
C6 0.032(2) 0.028(2) 0.054(3) -0.001(3) 0.014(2) -0.0034(18)
C7 0.042(3) 0.042(3) 0.046(3) -0.007(3) 0.016(2) -0.004(2)
C8 0.049(3) 0.041(3) 0.074(5) -0.008(4) 0.033(3) 0.002(2)
C9 0.033(2) 0.039(3) 0.069(4) 0.007(4) 0.008(3) 0.006(2)
C10 0.043(3) 0.040(3) 0.058(4) 0.009(4) -0.001(3) 0.006(2)
N3 0.040(4) 0.036(2) 0.045(2) 0.002(2) 0.005(2) -0.0023(18)
C11 0.037(4) 0.054(3) 0.033(3) -0.004(3) 0.004(2) 0.018(3)
C12 0.048(3) 0.045(3) 0.063(5) 0.010(3) 0.018(4) -0.004(2)
C13 0.044(3) 0.031(3) 0.076(5) -0.016(3) 0.014(3) -0.005(2)
C14 0.042(3) 0.054(4) 0.041(3) -0.012(3) 0.010(2) 0.000(2)
C15 0.048(4) 0.046(4) 0.040(3) 0.006(3) 0.010(2) 0.000(3)
As1B 0.0371(5) 0.0401(8) 0.0310(7) 0.0043(5) 0.0130(4) -0.0016(5)
O1B 0.042(3) 0.039(3) 0.045(3) -0.012(3) 0.008(3) -0.011(3)
O2B 0.039(3) 0.039(3) 0.033(3) 0.003(2) 0.010(2) 0.000(2)
O3B 0.051(3) 0.034(3) 0.030(3) -0.002(2) 0.021(2) -0.010(2)
N1B 0.0412(16) 0.0464(18) 0.0398(16) 0.0020(15) 0.0143(12) 0.0023(13)
C1B 0.0412(16) 0.0464(18) 0.0398(16) 0.0020(15) 0.0143(12) 0.0023(13)
C2B 0.0412(16) 0.0464(18) 0.0398(16) 0.0020(15) 0.0143(12) 0.0023(13)
C3B 0.0412(16) 0.0464(18) 0.0398(16) 0.0020(15) 0.0143(12) 0.0023(13)
C4B 0.0412(16) 0.0464(18) 0.0398(16) 0.0020(15) 0.0143(12) 0.0023(13)
C5B 0.0412(16) 0.0464(18) 0.0398(16) 0.0020(15) 0.0143(12) 0.0023(13)
N2B 0.0412(16) 0.0464(18) 0.0398(16) 0.0020(15) 0.0143(12) 0.0023(13)
C6B 0.0412(16) 0.0464(18) 0.0398(16) 0.0020(15) 0.0143(12) 0.0023(13)
C7B 0.0412(16) 0.0464(18) 0.0398(16) 0.0020(15) 0.0143(12) 0.0023(13)
C8B 0.0412(16) 0.0464(18) 0.0398(16) 0.0020(15) 0.0143(12) 0.0023(13)
C9B 0.0412(16) 0.0464(18) 0.0398(16) 0.0020(15) 0.0143(12) 0.0023(13)
C10B 0.0412(16) 0.0464(18) 0.0398(16) 0.0020(15) 0.0143(12) 0.0023(13)
N3B 0.0412(16) 0.0464(18) 0.0398(16) 0.0020(15) 0.0143(12) 0.0023(13)
C11B 0.0412(16) 0.0464(18) 0.0398(16) 0.0020(15) 0.0143(12) 0.0023(13)
C12B 0.0412(16) 0.0464(18) 0.0398(16) 0.0020(15) 0.0143(12) 0.0023(13)
C13B 0.0412(16) 0.0464(18) 0.0398(16) 0.0020(15) 0.0143(12) 0.0023(13)
C14B 0.0412(16) 0.0464(18) 0.0398(16) 0.0020(15) 0.0143(12) 0.0023(13)
C15B 0.0412(16) 0.0464(18) 0.0398(16) 0.0020(15) 0.0143(12) 0.0023(13)

loop_
_atom_type_symbol
_atom_type_description
_atom_type_scat_dispersion_real
_atom_type_scat_dispersion_imag
_atom_type_scat_source
C C 0.0033 0.0016 'International Tables Vol C Tables 4.2.6.8 and 6.1.1.4'
H H 0.0000 0.0000 'International Tables Vol C Tables 4.2.6.8 and 6.1.1.4'
N N 0.0061 0.0033 'International Tables Vol C Tables 4.2.6.8 and 6.1.1.4'
O O 0.0106 0.0060 'International Tables Vol C Tables 4.2.6.8 and 6.1.1.4'
As As 0.0499 2.0058 'International Tables Vol C Tables 4.2.6.8 and 6.1.1.4'

loop_
_geom_angle_atom_site_label_1
_geom_angle_atom_site_label_2
_geom_angle_atom_site_label_3
_geom_angle
_geom_angle_site_symmetry_1
_geom_angle_site_symmetry_3
_geom_angle_publ_flag
O1 As1 O3 89.62(16) . . ?
O1 As1 O2 92.64(14) . . ?
O3 As1 O2 89.54(15) . . ?
C1 O1 As1 110.9(3) . . ?
C6 O2 As1 113.1(3) . . ?
C11 O3 As1 115.8(4) . . ?
C1 N1 C5 120.5(5) . . ?
N1 C1 O1 117.3(4) . . ?
N1 C1 C2 123.0(5) . . ?
O1 C1 C2 119.7(4) . . ?
C3 C2 C1 117.0(5) . . ?
C3 C2 H2 121.5 . . ?
C1 C2 H2 121.5 . . ?
C2 C3 C4 120.1(5) . . ?
C2 C3 H3 119.9 . . ?
C4 C3 H3 119.9 . . ?
C5 C4 C3 119.0(5) . . ?
C5 C4 H4 120.5 . . ?
C3 C4 H4 120.5 . . ?
N1 C5 C4 120.2(5) . . ?
N1 C5 H5 119.9 . . ?
C4 C5 H5 119.9 . . ?
C6 N2 C10 117.4(5) . . ?
N2 C6 O2 115.7(4) . . ?
N2 C6 C7 123.9(5) . . ?
O2 C6 C7 120.4(4) . . ?
C6 C7 C8 116.8(5) . . ?
C6 C7 H7 121.6 . . ?
C8 C7 H7 121.6 . . ?
C9 C8 C7 119.0(5) . . ?
C9 C8 H8 120.5 . . ?
C7 C8 H8 120.5 . . ?
C10 C9 C8 118.9(5) . . ?
C10 C9 H9 120.6 . . ?
C8 C9 H9 120.6 . . ?
N2 C10 C9 123.9(5) . . ?
N2 C10 H10 118.0 . . ?
C9 C10 H10 118.0 . . ?
C15 N3 C11 120.7(7) . . ?
N3 C11 O3 111.0(8) . . ?
N3 C11 C12 121.6(6) . . ?
O3 C11 C12 127.4(6) . . ?
C13 C12 C11 115.5(5) . . ?
C13 C12 H12 122.3 . . ?
C11 C12 H12 122.3 . . ?
C12 C13 C14 120.2(6) . . ?
C12 C13 H13 119.9 . . ?
C14 C13 H13 119.9 . . ?
C13 C14 C15 118.7(5) . . ?
C13 C14 H14 120.6 . . ?
C15 C14 H14 120.6 . . ?
N3 C15 C14 123.4(5) . . ?
N3 C15 H15 118.3 . . ?
C14 C15 H15 118.3 . . ?
O3B As1B O1B 91.4(3) . . ?
O3B As1B O2B 89.0(3) . . ?
O1B As1B O2B 91.4(3) . . ?
C1B O1B As1B 111.8(5) . . ?
C6B O2B As1B 115.0(5) . . ?
C11B O3B As1B 118.7(7) . . ?
C1B N1B C5B 120.5(5) . . ?
N1B C1B C2B 123.0(5) . . ?
N1B C1B O1B 114.5(6) . . ?
C2B C1B O1B 122.5(6) . . ?
C3B C2B C1B 117.0(5) . . ?
C3B C2B H2B 121.5 . . ?
C1B C2B H2B 121.5 . . ?
C2B C3B C4B 120.0(5) . . ?
C2B C3B H3B 120.0 . . ?
C4B C3B H3B 120.0 . . ?
C5B C4B C3B 119.0(6) . . ?
C5B C4B H4B 120.5 . . ?
C3B C4B H4B 120.5 . . ?
N1B C5B C4B 120.3(5) . . ?
N1B C5B H5B 119.9 . . ?
C4B C5B H5B 119.9 . . ?
C6B N2B C10B 117.5(5) . . ?
N2B C6B C7B 123.9(5) . . ?
N2B C6B O2B 115.0(7) . . ?
C7B C6B O2B 121.1(6) . . ?
C6B C7B C8B 116.7(5) . . ?
C6B C7B H7B 121.6 . . ?
C8B C7B H7B 121.6 . . ?
C9B C8B C7B 119.0(6) . . ?
C9B C8B H8B 120.5 . . ?
C7B C8B H8B 120.5 . . ?
C10B C9B C8B 118.8(6) . . ?
C10B C9B H9B 120.6 . . ?
C8B C9B H9B 120.6 . . ?
N2B C10B C9B 123.9(5) . . ?
N2B C10B H10B 118.0 . . ?
C9B C10B H10B 118.0 . . ?
C15B N3B C11B 120.6(7) . . ?
N3B C11B O3B 102.0(12) . . ?
N3B C11B C12B 121.5(7) . . ?
O3B C11B C12B 136.5(10) . . ?
C13B C12B C11B 115.5(5) . . ?
C13B C12B H12B 122.3 . . ?
C11B C12B H12B 122.3 . . ?
C12B C13B C14B 120.1(6) . . ?
C12B C13B H13B 119.9 . . ?
C14B C13B H13B 119.9 . . ?
C13B C14B C15B 118.7(6) . . ?
C13B C14B H14B 120.6 . . ?
C15B C14B H14B 120.6 . . ?
N3B C15B C14B 123.2(5) . . ?
N3B C15B H15B 118.4 . . ?
C14B C15B H15B 118.4 . . ?

loop_
_geom_bond_atom_site_label_1
_geom_bond_atom_site_label_2
_geom_bond_distance
_geom_bond_site_symmetry_2
_geom_bond_publ_flag
As1 O1 1.810(3) . ?
As1 O3 1.827(3) . ?
As1 O2 1.828(3) . ?
O1 C1 1.352(6) . ?
O2 C6 1.352(6) . ?
O3 C11 1.391(8) . ?
N1 C1 1.305(6) . ?
N1 C5 1.343(7) . ?
C1 C2 1.405(6) . ?
C2 C3 1.366(7) . ?
C2 H2 0.9500 . ?
C3 C4 1.394(8) . ?
C3 H3 0.9500 . ?
C4 C5 1.386(8) . ?
C4 H4 0.9500 . ?
C5 H5 0.9500 . ?
N2 C6 1.322(5) . ?
N2 C10 1.336(6) . ?
C6 C7 1.378(7) . ?
C7 C8 1.406(8) . ?
C7 H7 0.9500 . ?
C8 C9 1.376(5) . ?
C8 H8 0.9500 . ?
C9 C10 1.341(9) . ?
C9 H9 0.9500 . ?
C10 H10 0.9500 . ?
N3 C15 1.246(8) . ?
N3 C11 1.314(5) . ?
C11 C12 1.446(9) . ?
C12 C13 1.363(8) . ?
C12 H12 0.9500 . ?
C13 C14 1.364(6) . ?
C13 H13 0.9500 . ?
C14 C15 1.376(7) . ?
C14 H14 0.9500 . ?
C15 H15 0.9500 . ?
As1B O3B 1.818(5) . ?
As1B O1B 1.819(6) . ?
As1B O2B 1.827(6) . ?
O1B C1B 1.419(9) . ?
O2B C6B 1.387(10) . ?
O3B C11B 1.436(11) . ?
N1B C1B 1.305(6) . ?
N1B C5B 1.343(7) . ?
C1B C2B 1.406(6) . ?
C2B C3B 1.367(7) . ?
C2B H2B 0.9500 . ?
C3B C4B 1.394(8) . ?
C3B H3B 0.9500 . ?
C4B C5B 1.386(8) . ?
C4B H4B 0.9500 . ?
C5B H5B 0.9500 . ?
N2B C6B 1.322(5) . ?
N2B C10B 1.336(7) . ?
C6B C7B 1.378(7) . ?
C7B C8B 1.406(8) . ?
C7B H7B 0.9500 . ?
C8B C9B 1.376(5) . ?
C8B H8B 0.9500 . ?
C9B C10B 1.341(9) . ?
C9B H9B 0.9500 . ?
C10B H10B 0.9500 . ?
N3B C15B 1.246(8) . ?
N3B C11B 1.314(5) . ?
C11B C12B 1.446(9) . ?
C12B C13B 1.363(8) . ?
C12B H12B 0.9500 . ?
C13B C14B 1.364(6) . ?
C13B H13B 0.9500 . ?
C14B C15B 1.376(7) . ?
C14B H14B 0.9500 . ?
C15B H15B 0.9500 . ?

loop_
_geom_torsion_atom_site_label_1
_geom_torsion_atom_site_label_2
_geom_torsion_atom_site_label_3
_geom_torsion_atom_site_label_4
_geom_torsion
_geom_torsion_site_symmetry_1
_geom_torsion_site_symmetry_2
_geom_torsion_site_symmetry_3
_geom_torsion_site_symmetry_4
_geom_torsion_publ_flag
O3 As1 O1 C1 -178.0(3) . . . . ?
O2 As1 O1 C1 92.5(3) . . . . ?
O1 As1 O2 C6 175.8(3) . . . . ?
O3 As1 O2 C6 86.2(3) . . . . ?
O1 As1 O3 C11 95.1(5) . . . . ?
O2 As1 O3 C11 -172.3(5) . . . . ?
C5 N1 C1 O1 179.2(6) . . . . ?
C5 N1 C1 C2 -1.2(8) . . . . ?
As1 O1 C1 N1 -16.5(5) . . . . ?
As1 O1 C1 C2 163.9(4) . . . . ?
N1 C1 C2 C3 -1.7(8) . . . . ?
O1 C1 C2 C3 177.9(5) . . . . ?
C1 C2 C3 C4 2.3(9) . . . . ?
C2 C3 C4 C5 -0.2(10) . . . . ?
C1 N1 C5 C4 3.4(10) . . . . ?
C3 C4 C5 N1 -2.8(11) . . . . ?
C10 N2 C6 O2 -178.3(8) . . . . ?
C10 N2 C6 C7 0.8(11) . . . . ?
As1 O2 C6 N2 -2.5(6) . . . . ?
As1 O2 C6 C7 178.4(5) . . . . ?
N2 C6 C7 C8 -1.9(10) . . . . ?
O2 C6 C7 C8 177.1(6) . . . . ?
C6 C7 C8 C9 1.8(11) . . . . ?
C7 C8 C9 C10 -0.6(14) . . . . ?
C6 N2 C10 C9 0.6(16) . . . . ?
C8 C9 C10 N2 -0.7(17) . . . . ?
C15 N3 C11 O3 177.7(8) . . . . ?
C15 N3 C11 C12 0.2(14) . . . . ?
As1 O3 C11 N3 -4.9(9) . . . . ?
As1 O3 C11 C12 172.5(8) . . . . ?
N3 C11 C12 C13 -1.7(13) . . . . ?
O3 C11 C12 C13 -178.8(9) . . . . ?
C11 C12 C13 C14 1.7(12) . . . . ?
C12 C13 C14 C15 -0.3(11) . . . . ?
C11 N3 C15 C14 1.5(14) . . . . ?
C13 C14 C15 N3 -1.4(12) . . . . ?
O3B As1B O1B C1B 86.7(8) . . . . ?
O2B As1B O1B C1B 175.7(8) . . . . ?
O3B As1B O2B C6B -171.8(9) . . . . ?
O1B As1B O2B C6B 96.8(9) . . . . ?
O1B As1B O3B C11B -175.6(12) . . . . ?
O2B As1B O3B C11B 93.0(12) . . . . ?
C5B N1B C1B C2B 1(2) . . . . ?
C5B N1B C1B O1B -177.8(10) . . . . ?
As1B O1B C1B N1B -8.5(16) . . . . ?
As1B O1B C1B C2B 172.8(11) . . . . ?
N1B C1B C2B C3B -4(2) . . . . ?
O1B C1B C2B C3B 174.2(13) . . . . ?
C1B C2B C3B C4B 6.2(19) . . . . ?
C2B C3B C4B C5B -5(2) . . . . ?
C1B N1B C5B C4B 1(2) . . . . ?
C3B C4B C5B N1B 1.1(18) . . . . ?
C10B N2B C6B C7B 1(3) . . . . ?
C10B N2B C6B O2B -179.9(13) . . . . ?
As1B O2B C6B N2B -14.0(17) . . . . ?
As1B O2B C6B C7B 164.7(17) . . . . ?
N2B C6B C7B C8B 1(3) . . . . ?
O2B C6B C7B C8B -177.2(18) . . . . ?
C6B C7B C8B C9B -4(3) . . . . ?
C7B C8B C9B C10B 5(3) . . . . ?
C6B N2B C10B C9B -1(3) . . . . ?
C8B C9B C10B N2B -2(3) . . . . ?
C15B N3B C11B O3B 174.4(18) . . . . ?
C15B N3B C11B C12B -5(3) . . . . ?
As1B O3B C11B N3B -3(2) . . . . ?
As1B O3B C11B C12B 176(2) . . . . ?
N3B C11B C12B C13B 0(3) . . . . ?
O3B C11B C12B C13B -179(2) . . . . ?
C11B C12B C13B C14B 2(3) . . . . ?
C12B C13B C14B C15B 0(3) . . . . ?
C11B N3B C15B C14B 8(3) . . . . ?
C13B C14B C15B N3B -5(3) . . . . ?
